data_7009076
loop_
_publ_author_name
'Colacio, Enrique'
'Dom\'inguez-Vera, Jos\'e Manuel'
'Ghazi, Mustapha'
'Kivek\"as, Raikko'
'Mar\'ia Moreno, Jos\'e'
'Pajunen, Aarne'

_publ_section_title
;
 Structure and magnetic properties of two cyanide-bridged
 one-dimensional M--CuII (M&#x2005;=&#x2005;FeIII or FeII) bimetallic
 assemblies from ferricyanide and CuN42+
 (N4&#x2005;=&#x2005;1,4,8,11-tetraazacyclotetradecane and
 N,N&#x200A;'-bis(2-pyridylmethylene)-1,3-propanediamine) building
 blocks
;
_journal_issue 4
_journal_name_full 'Journal of the Chemical Society, Dalton Transactions'
_journal_page_first 505
_journal_paper_doi 10.1039/a908485a
_journal_year 2000
_chemical_formula_sum 'C30 H42 Cu2 Fe N13 O6.5'
_chemical_formula_weight 871.70
_chemical_name_systematic
; 
 ? 
;
_space_group_IT_number 2
_symmetry_cell_setting triclinic
_symmetry_space_group_name_Hall '-P 1'
_symmetry_space_group_name_H-M 'P -1'
_atom_sites_solution_hydrogens geom
_atom_sites_solution_primary direct
_atom_sites_solution_secondary difmap
_audit_creation_method SHELXL-97
_cell_angle_alpha 102.78(4)
_cell_angle_beta 101.86(4)
_cell_angle_gamma 109.95(5)
_cell_formula_units_Z 2
_cell_length_a 11.592(6)
_cell_length_b 12.226(6)
_cell_length_c 14.737(5)
_cell_measurement_temperature 193(2)
_cell_volume 1822.4(18)
_computing_structure_refinement 'SHELXL-97 (Sheldrick, 1997)'
_computing_structure_solution 'SHELXS-97 (Sheldrick, 1990)'
_diffrn_ambient_temperature 193(2)
_diffrn_measured_fraction_theta_full 0.841
_diffrn_measured_fraction_theta_max 0.841
_diffrn_radiation_monochromator graphite
_diffrn_radiation_source 'fine-focus sealed tube'
_diffrn_radiation_type MoK\a
_diffrn_radiation_wavelength 0.71073
_diffrn_reflns_av_R_equivalents 0.0378
_diffrn_reflns_av_sigmaI/netI 0.1141
_diffrn_reflns_limit_h_max 12
_diffrn_reflns_limit_h_min -13
_diffrn_reflns_limit_k_max 14
_diffrn_reflns_limit_k_min 0
_diffrn_reflns_limit_l_max 17
_diffrn_reflns_limit_l_min -17
_diffrn_reflns_number 5656
_diffrn_reflns_theta_full 25.00
_diffrn_reflns_theta_max 25.00
_diffrn_reflns_theta_min 2.56
_exptl_absorpt_coefficient_mu 1.612
_exptl_crystal_colour black
_exptl_crystal_density_diffrn 1.589
_exptl_crystal_density_method 'not measured'
_exptl_crystal_F_000 898
_exptl_crystal_size_max 0.25
_exptl_crystal_size_mid 0.25
_exptl_crystal_size_min 0.18
_refine_diff_density_max 0.543
_refine_diff_density_min -0.498
_refine_diff_density_rms 0.107
_refine_ls_extinction_method none
_refine_ls_goodness_of_fit_ref 1.026
_refine_ls_hydrogen_treatment mixed
_refine_ls_matrix_type full
_refine_ls_number_parameters 476
_refine_ls_number_reflns 5412
_refine_ls_number_restraints 0
_refine_ls_restrained_S_all 1.026
_refine_ls_R_factor_all 0.1129
_refine_ls_R_factor_gt 0.0671
_refine_ls_shift/su_max 0.021
_refine_ls_shift/su_mean 0.001
_refine_ls_structure_factor_coef Fsqd
_refine_ls_weighting_details 'w=1/[\s^2^(Fo^2^)+(0.0516P)^2^+3.0593P] where P=(Fo^2^+2Fc^2^)/3'
_refine_ls_weighting_scheme calc
_refine_ls_wR_factor_gt 0.1296
_refine_ls_wR_factor_ref 0.1434
_reflns_number_gt 3699
_reflns_number_total 5412
_reflns_threshold_expression >2sigma(I)
_cod_data_source_file a908485a.txt
_cod_data_source_block MG716
_cod_depositor_comments
;
The following automatic conversions were performed:

'_refine_ls_weighting_scheme' value 'calc
w=1/[\s^2^(Fo^2^)+(0.0516P)^2^+3.0593P] where P=(Fo^2^+2Fc^2^)/3' was
changed to 'calc'. New tag '_refine_ls_weighting_details' was
created. The value of the new tag was set to
'w=1/[\s^2^(Fo^2^)+(0.0516P)^2^+3.0593P] where P=(Fo^2^+2Fc^2^)/3'.

Automatic conversion script
Id: cif_fix_values 3143 2015-03-26 13:38:13Z robertas 
;
_cod_original_cell_volume 1822.4(14)
_cod_original_sg_symbol_H-M P-1
_cod_original_formula_sum 'C30 H42 Cu2 Fe N13 O6.50'
_cod_database_code 7009076

loop_
_symmetry_equiv_pos_as_xyz
'x, y, z'
'-x, -y, -z'

loop_
_atom_site_label
_atom_site_type_symbol
_atom_site_fract_x
_atom_site_fract_y
_atom_site_fract_z
_atom_site_U_iso_or_equiv
_atom_site_adp_type
_atom_site_occupancy
_atom_site_calc_flag
_atom_site_refinement_flags
_atom_site_disorder_assembly
_atom_site_disorder_group
Fe1 Fe 0.5000 0.0000 0.5000 0.0205(3) Uani 1 d S . .
Fe2 Fe 0.0000 0.0000 0.0000 0.0213(4) Uani 1 d S . .
Cu1 Cu 0.41588(9) -0.02308(10) 0.15513(7) 0.0334(3) Uani 1 d . . .
Cu2 Cu 0.06627(9) 0.23281(8) 0.32963(7) 0.0244(2) Uani 1 d . . .
O1 O -0.1993(6) 0.7108(5) 0.4109(5) 0.0546(18) Uani 1 d . . .
O2 O 0.0372(6) 0.6208(6) 0.2183(5) 0.0592(19) Uani 1 d . . .
O3 O -0.1932(7) 0.6601(6) 0.2081(5) 0.068(2) Uani 1 d . . .
O4 O 0.1142(9) 0.4298(7) 0.1386(6) 0.097(3) Uani 1 d . . .
O5A O 0.0361(10) 0.6826(10) 0.0484(8) 0.081(4) Uiso 0.747(18) d P . .
O5B O 0.056(3) 0.587(3) 0.036(2) 0.066(12) Uiso 0.253(18) d P . .
O6A O 0.3223(14) 0.3881(17) 0.1059(17) 0.086(8) Uiso 0.61(5) d P . .
O6B O 0.337(3) 0.421(3) 0.065(3) 0.098(13) Uiso 0.39(5) d P . .
O7A O 0.5652(18) 0.5221(19) 0.0303(15) 0.124(7) Uiso 0.50 d P . .
N1 N 0.5004(6) 0.0649(6) 0.3113(5) 0.0283(15) Uani 1 d . . .
N2 N 0.3397(6) 0.1477(6) 0.5491(5) 0.0311(15) Uani 1 d . . .
N3 N 0.2482(7) -0.2265(7) 0.3772(5) 0.0418(18) Uani 1 d . . .
N4 N 0.2562(6) 0.0005(6) 0.1094(5) 0.0342(16) Uani 1 d . . .
N5 N 0.0191(6) 0.1987(6) 0.1759(5) 0.0302(15) Uani 1 d . . .
N6 N 0.1506(7) 0.1901(7) -0.0836(5) 0.0416(18) Uani 1 d . . .
N7 N 0.5255(6) 0.1276(7) 0.1299(5) 0.0370(17) Uani 1 d . . .
N8 N 0.5602(7) -0.0732(7) 0.1299(5) 0.0389(18) Uani 1 d . . .
N9 N 0.3142(7) -0.1832(6) 0.1713(5) 0.0410(18) Uani 1 d . . .
H9A H 0.2999 -0.1650 0.2294 0.049 Uiso 1 d R . .
H9B H 0.2368 -0.2155 0.1253 0.049 Uiso 1 d R . .
N10 N -0.0376(6) 0.3321(6) 0.3587(4) 0.0259(15) Uani 1 d . . .
N11 N -0.0761(6) 0.1081(5) 0.3576(4) 0.0263(15) Uani 1 d . . .
N12 N 0.1688(6) 0.1322(5) 0.3302(4) 0.0252(14) Uani 1 d . . .
N13 N 0.2505(6) 0.3727(5) 0.3610(4) 0.0245(14) Uani 1 d . . .
C1 C 0.5032(6) 0.0429(6) 0.3846(5) 0.0209(16) Uani 1 d . . .
C2 C 0.3991(7) 0.0916(6) 0.5300(5) 0.0234(17) Uani 1 d . . .
C3 C 0.3431(8) -0.1418(7) 0.4252(5) 0.0262(17) Uani 1 d . . .
C4 C 0.1578(7) -0.0007(7) 0.0687(5) 0.0260(17) Uani 1 d . . .
C5 C 0.0131(7) 0.1244(7) 0.1092(5) 0.0258(17) Uani 1 d . . .
C6 C 0.0945(8) 0.1194(8) -0.0519(5) 0.0290(19) Uani 1 d . . .
C7 C 0.5099(9) 0.2309(9) 0.1387(6) 0.043(2) Uani 1 d . . .
H7 H 0.4325 0.2318 0.1463 0.052 Uiso 1 d R . .
C8 C 0.6013(10) 0.3379(9) 0.1375(7) 0.055(3) Uani 1 d . . .
H8 H 0.5869 0.4092 0.1444 0.066 Uiso 1 d R . .
C9 C 0.7179(10) 0.3343(11) 0.1252(7) 0.063(3) Uani 1 d . . .
H9 H 0.7828 0.4039 0.1241 0.076 Uiso 1 d R . .
C10 C 0.7339(9) 0.2235(10) 0.1146(7) 0.054(3) Uani 1 d . . .
H10 H 0.8088 0.2183 0.1047 0.065 Uiso 1 d R . .
C11 C 0.6382(8) 0.1239(9) 0.1191(6) 0.041(2) Uani 1 d . . .
C12 C 0.6511(8) 0.0107(9) 0.1188(6) 0.041(2) Uani 1 d . . .
H12 H 0.7243 -0.0003 0.1106 0.050 Uiso 1 d R . .
C13 C 0.5693(10) -0.1887(9) 0.1341(8) 0.061(3) Uani 1 d . . .
H13A H 0.5418 -0.2433 0.0677 0.074 Uiso 1 d R . .
H13B H 0.6591 -0.1719 0.1630 0.074 Uiso 1 d R . .
C14 C 0.4957(13) -0.2510(12) 0.1875(10) 0.090(4) Uani 1 d . . .
H14A H 0.5361 -0.2018 0.2558 0.108 Uiso 1 d R . .
H14B H 0.5067 -0.3272 0.1811 0.108 Uiso 1 d R . .
C15 C 0.3592(10) -0.2816(10) 0.1673(9) 0.069(3) Uani 1 d . . .
H15A H 0.3305 -0.3221 0.2132 0.083 Uiso 1 d R . .
H15B H 0.3160 -0.3413 0.1025 0.083 Uiso 1 d R . .
C16 C -0.0250(8) 0.4384(8) 0.3483(6) 0.034(2) Uani 1 d . . .
H16 H 0.0353 0.4741 0.3189 0.041 Uiso 1 d R . .
C17 C -0.0972(8) 0.5004(7) 0.3786(6) 0.0327(19) Uani 1 d . . .
H17 H -0.0830 0.5776 0.3724 0.039 Uiso 1 d R . .
C18 C -0.1896(8) 0.4462(8) 0.4179(6) 0.034(2) Uani 1 d . . .
H18 H -0.2383 0.4867 0.4400 0.041 Uiso 1 d R . .
C19 C -0.2099(8) 0.3310(7) 0.4245(6) 0.0333(19) Uani 1 d . . .
H19 H -0.2743 0.2917 0.4492 0.040 Uiso 1 d R . .
C20 C -0.1336(7) 0.2743(7) 0.3939(5) 0.0249(17) Uani 1 d . . .
C21 C -0.1506(7) 0.1500(7) 0.3913(5) 0.0262(17) Uani 1 d . . .
H21 H -0.2136 0.1029 0.4134 0.031 Uiso 1 d R . .
C22 C -0.0951(7) -0.0193(7) 0.3442(6) 0.0302(18) Uani 1 d . . .
H22A H -0.1369 -0.0664 0.2755 0.036 Uiso 1 d R . .
H22B H -0.1518 -0.0530 0.3803 0.036 Uiso 1 d R . .
C23 C 0.0311(7) -0.0325(7) 0.3785(5) 0.0288(18) Uani 1 d . . .
H23A H 0.0760 0.0195 0.4458 0.035 Uiso 1 d R . .
H23B H 0.0125 -0.1167 0.3766 0.035 Uiso 1 d R . .
C24 C 0.1186(7) 0.0022(7) 0.3160(6) 0.0288(18) Uani 1 d . . .
H24A H 0.1897 -0.0219 0.3327 0.035 Uiso 1 d R . .
H24B H 0.0704 -0.0421 0.2476 0.035 Uiso 1 d R . .
C25 C 0.2885(7) 0.1903(7) 0.3411(5) 0.0293(18) Uani 1 d . . .
H25 H 0.3436 0.1501 0.3402 0.035 Uiso 1 d R . .
C26 C 0.3351(7) 0.3213(7) 0.3550(5) 0.0298(18) Uani 1 d . . .
C27 C 0.4614(8) 0.3876(8) 0.3617(6) 0.043(2) Uani 1 d . . .
H27 H 0.5178 0.3491 0.3583 0.051 Uiso 1 d R . .
C28 C 0.5033(8) 0.5106(8) 0.3732(7) 0.046(2) Uani 1 d . . .
H28 H 0.5871 0.5566 0.3759 0.055 Uiso 1 d R . .
C29 C 0.4169(8) 0.5634(8) 0.3808(6) 0.041(2) Uani 1 d . . .
H29 H 0.4422 0.6469 0.3898 0.049 Uiso 1 d R . .
C30 C 0.2932(8) 0.4925(7) 0.3749(6) 0.0332(19) Uani 1 d . . .
H30 H 0.2365 0.5302 0.3809 0.040 Uiso 1 d R . .

loop_
_atom_site_aniso_label
_atom_site_aniso_U_11
_atom_site_aniso_U_22
_atom_site_aniso_U_33
_atom_site_aniso_U_23
_atom_site_aniso_U_13
_atom_site_aniso_U_12
Fe1 0.0260(8) 0.0240(8) 0.0165(8) 0.0061(7) 0.0083(6) 0.0153(7)
Fe2 0.0207(8) 0.0253(8) 0.0204(8) 0.0039(7) 0.0078(6) 0.0133(7)
Cu1 0.0299(6) 0.0524(7) 0.0269(6) 0.0131(5) 0.0119(5) 0.0250(5)
Cu2 0.0264(5) 0.0234(5) 0.0284(5) 0.0084(4) 0.0140(4) 0.0127(4)
O1 0.045(4) 0.032(3) 0.107(6) 0.028(4) 0.044(4) 0.025(3)
O2 0.058(4) 0.053(4) 0.048(4) 0.014(3) 0.006(3) 0.008(4)
O3 0.079(5) 0.048(4) 0.089(6) 0.029(4) 0.045(4) 0.025(4)
O4 0.127(8) 0.060(5) 0.092(6) 0.016(5) 0.031(6) 0.031(5)
N1 0.029(4) 0.032(4) 0.028(4) 0.013(3) 0.011(3) 0.014(3)
N2 0.033(4) 0.033(4) 0.033(4) 0.009(3) 0.011(3) 0.021(3)
N3 0.033(4) 0.040(4) 0.043(4) 0.009(4) 0.011(4) 0.006(4)
N4 0.034(4) 0.046(4) 0.028(4) 0.012(3) 0.011(3) 0.021(3)
N5 0.034(4) 0.034(4) 0.028(4) 0.010(3) 0.011(3) 0.019(3)
N6 0.054(5) 0.041(4) 0.039(4) 0.014(4) 0.026(4) 0.022(4)
N7 0.037(4) 0.061(5) 0.027(4) 0.021(4) 0.014(3) 0.028(4)
N8 0.029(4) 0.056(5) 0.034(4) 0.006(4) 0.010(3) 0.026(4)
N9 0.041(4) 0.052(5) 0.035(4) 0.014(4) 0.011(3) 0.025(4)
N10 0.032(4) 0.027(4) 0.026(3) 0.008(3) 0.017(3) 0.017(3)
N11 0.026(3) 0.029(4) 0.023(3) 0.006(3) 0.009(3) 0.011(3)
N12 0.027(4) 0.024(3) 0.023(3) 0.007(3) 0.008(3) 0.009(3)
N13 0.027(3) 0.022(3) 0.024(3) 0.006(3) 0.009(3) 0.010(3)
C1 0.019(4) 0.020(4) 0.022(4) 0.000(3) 0.004(3) 0.011(3)
C2 0.033(4) 0.019(4) 0.017(4) 0.008(3) 0.004(3) 0.009(4)
C3 0.039(5) 0.030(5) 0.029(4) 0.016(4) 0.020(4) 0.027(4)
C4 0.027(4) 0.032(4) 0.022(4) 0.004(3) 0.017(4) 0.014(4)
C5 0.023(4) 0.034(5) 0.023(4) 0.007(4) 0.007(3) 0.015(4)
C6 0.032(5) 0.042(5) 0.025(4) 0.012(4) 0.016(4) 0.024(4)
C7 0.047(6) 0.063(7) 0.038(5) 0.026(5) 0.023(4) 0.034(5)
C8 0.071(7) 0.057(7) 0.048(6) 0.022(5) 0.024(5) 0.032(6)
C9 0.045(6) 0.075(8) 0.045(6) 0.016(6) 0.008(5) 0.001(6)
C10 0.034(5) 0.080(8) 0.062(7) 0.029(6) 0.025(5) 0.029(6)
C11 0.030(5) 0.068(7) 0.026(5) 0.012(4) 0.014(4) 0.021(5)
C12 0.025(5) 0.068(7) 0.031(5) 0.009(5) 0.005(4) 0.025(5)
C13 0.051(6) 0.063(7) 0.069(7) 0.001(6) 0.013(6) 0.038(6)
C14 0.122(11) 0.107(10) 0.131(12) 0.084(10) 0.089(10) 0.093(10)
C15 0.062(7) 0.063(7) 0.096(9) 0.032(7) 0.037(7) 0.028(6)
C16 0.044(5) 0.040(5) 0.035(5) 0.014(4) 0.026(4) 0.026(4)
C17 0.044(5) 0.022(4) 0.034(5) 0.007(4) 0.009(4) 0.017(4)
C18 0.038(5) 0.047(5) 0.028(4) 0.012(4) 0.014(4) 0.026(4)
C19 0.037(5) 0.035(5) 0.033(5) 0.008(4) 0.019(4) 0.018(4)
C20 0.025(4) 0.024(4) 0.018(4) 0.000(3) 0.002(3) 0.009(3)
C21 0.028(4) 0.033(4) 0.021(4) 0.011(3) 0.011(3) 0.014(4)
C22 0.036(5) 0.023(4) 0.036(5) 0.010(4) 0.016(4) 0.014(4)
C23 0.038(5) 0.026(4) 0.029(4) 0.014(4) 0.011(4) 0.016(4)
C24 0.029(4) 0.029(4) 0.031(4) 0.011(4) 0.005(4) 0.016(4)
C25 0.036(5) 0.037(5) 0.022(4) 0.006(4) 0.011(4) 0.023(4)
C26 0.036(5) 0.028(4) 0.025(4) 0.008(4) 0.006(4) 0.015(4)
C27 0.025(5) 0.046(6) 0.060(6) 0.016(5) 0.018(4) 0.016(4)
C28 0.030(5) 0.041(6) 0.055(6) 0.014(5) 0.014(4) 0.001(4)
C29 0.047(5) 0.029(5) 0.041(5) 0.016(4) 0.013(4) 0.006(4)
C30 0.033(5) 0.031(5) 0.034(5) 0.007(4) 0.013(4) 0.011(4)

loop_
_atom_type_symbol
_atom_type_description
_atom_type_scat_dispersion_real
_atom_type_scat_dispersion_imag
_atom_type_scat_source
C C 0.0033 0.0016 'International Tables Vol C Tables 4.2.6.8 and 6.1.1.4'
H H 0.0000 0.0000 'International Tables Vol C Tables 4.2.6.8 and 6.1.1.4'
N N 0.0061 0.0033 'International Tables Vol C Tables 4.2.6.8 and 6.1.1.4'
O O 0.0106 0.0060 'International Tables Vol C Tables 4.2.6.8 and 6.1.1.4'
Fe Fe 0.3463 0.8444 'International Tables Vol C Tables 4.2.6.8 and 6.1.1.4'
Cu Cu 0.3201 1.2651 'International Tables Vol C Tables 4.2.6.8 and 6.1.1.4'

loop_
_geom_angle_atom_site_label_1
_geom_angle_atom_site_label_2
_geom_angle_atom_site_label_3
_geom_angle
_geom_angle_site_symmetry_1
_geom_angle_site_symmetry_3
_geom_angle_publ_flag
C1 Fe1 C1 180.0 2_656 . ?
C1 Fe1 C2 89.1(3) 2_656 . ?
C1 Fe1 C2 90.9(3) . . ?
C1 Fe1 C2 90.9(3) 2_656 2_656 ?
C1 Fe1 C2 89.1(3) . 2_656 ?
C2 Fe1 C2 180.000(2) . 2_656 ?
C1 Fe1 C3 91.5(3) 2_656 . ?
C1 Fe1 C3 88.5(3) . . ?
C2 Fe1 C3 89.3(3) . . ?
C2 Fe1 C3 90.7(3) 2_656 . ?
C1 Fe1 C3 88.5(3) 2_656 2_656 ?
C1 Fe1 C3 91.5(3) . 2_656 ?
C2 Fe1 C3 90.7(3) . 2_656 ?
C2 Fe1 C3 89.3(3) 2_656 2_656 ?
C3 Fe1 C3 180.0 . 2_656 ?
C5 Fe2 C5 180.0 . 2 ?
C5 Fe2 C4 90.4(3) . . ?
C5 Fe2 C4 89.6(3) 2 . ?
C5 Fe2 C4 89.6(3) . 2 ?
C5 Fe2 C4 90.4(3) 2 2 ?
C4 Fe2 C4 180.0 . 2 ?
C5 Fe2 C6 88.6(3) . 2 ?
C5 Fe2 C6 91.4(3) 2 2 ?
C4 Fe2 C6 90.6(3) . 2 ?
C4 Fe2 C6 89.4(3) 2 2 ?
C5 Fe2 C6 91.4(3) . . ?
C5 Fe2 C6 88.6(3) 2 . ?
C4 Fe2 C6 89.4(3) . . ?
C4 Fe2 C6 90.6(3) 2 . ?
C6 Fe2 C6 180.0 2 . ?
N4 Cu1 N9 90.6(3) . . ?
N4 Cu1 N7 92.9(3) . . ?
N9 Cu1 N7 173.9(3) . . ?
N4 Cu1 N8 151.8(3) . . ?
N9 Cu1 N8 94.1(3) . . ?
N7 Cu1 N8 80.5(3) . . ?
N4 Cu1 N1 109.8(2) . . ?
N9 Cu1 N1 92.3(3) . . ?
N7 Cu1 N1 91.2(3) . . ?
N8 Cu1 N1 97.8(3) . . ?
N12 Cu2 N11 92.0(2) . . ?
N12 Cu2 N10 167.3(2) . . ?
N11 Cu2 N10 80.8(2) . . ?
N12 Cu2 N13 81.1(2) . . ?
N11 Cu2 N13 156.3(2) . . ?
N10 Cu2 N13 101.3(2) . . ?
N12 Cu2 N5 93.8(2) . . ?
N11 Cu2 N5 108.6(2) . . ?
N10 Cu2 N5 98.4(2) . . ?
N13 Cu2 N5 94.6(2) . . ?
C1 N1 Cu1 140.8(6) . . ?
C4 N4 Cu1 169.0(6) . . ?
C5 N5 Cu2 136.4(6) . . ?
C7 N7 C11 119.1(8) . . ?
C7 N7 Cu1 127.6(6) . . ?
C11 N7 Cu1 112.2(6) . . ?
C12 N8 C13 120.9(8) . . ?
C12 N8 Cu1 113.5(6) . . ?
C13 N8 Cu1 125.3(6) . . ?
C15 N9 Cu1 122.8(6) . . ?
C15 N9 H9A 106.6 . . ?
Cu1 N9 H9A 106.6 . . ?
C15 N9 H9B 106.6 . . ?
Cu1 N9 H9B 106.6 . . ?
H9A N9 H9B 106.6 . . ?
C16 N10 C20 118.6(6) . . ?
C16 N10 Cu2 129.5(5) . . ?
C20 N10 Cu2 111.9(5) . . ?
C21 N11 C22 120.7(6) . . ?
C21 N11 Cu2 114.2(5) . . ?
C22 N11 Cu2 125.2(5) . . ?
C25 N12 C24 119.5(6) . . ?
C25 N12 Cu2 115.0(5) . . ?
C24 N12 Cu2 125.5(5) . . ?
C30 N13 C26 117.2(6) . . ?
C30 N13 Cu2 133.7(5) . . ?
C26 N13 Cu2 108.7(5) . . ?
N1 C1 Fe1 177.1(6) . . ?
N2 C2 Fe1 179.1(6) . . ?
N3 C3 Fe1 177.8(7) . . ?
N4 C4 Fe2 178.2(7) . . ?
N5 C5 Fe2 178.7(7) . . ?
N6 C6 Fe2 179.5(8) . . ?
N7 C7 C8 124.1(9) . . ?
N7 C7 H7 117.9 . . ?
C8 C7 H7 117.9 . . ?
C7 C8 C9 117.0(10) . . ?
C7 C8 H8 121.5 . . ?
C9 C8 H8 121.5 . . ?
C10 C9 C8 118.9(10) . . ?
C10 C9 H9 120.6 . . ?
C8 C9 H9 120.6 . . ?
C11 C10 C9 119.2(9) . . ?
C11 C10 H10 120.4 . . ?
C9 C10 H10 120.4 . . ?
N7 C11 C10 121.6(9) . . ?
N7 C11 C12 115.2(8) . . ?
C10 C11 C12 123.1(8) . . ?
N8 C12 C11 118.1(8) . . ?
N8 C12 H12 120.9 . . ?
C11 C12 H12 120.9 . . ?
C14 C13 N8 115.5(8) . . ?
C14 C13 H13A 108.4 . . ?
N8 C13 H13A 108.4 . . ?
C14 C13 H13B 108.4 . . ?
N8 C13 H13B 108.4 . . ?
H13A C13 H13B 107.5 . . ?
C13 C14 C15 122.4(11) . . ?
C13 C14 H14A 106.7 . . ?
C15 C14 H14A 106.7 . . ?
C13 C14 H14B 106.7 . . ?
C15 C14 H14B 106.7 . . ?
H14A C14 H14B 106.6 . . ?
C14 C15 N9 118.7(9) . . ?
C14 C15 H15A 107.7 . . ?
N9 C15 H15A 107.7 . . ?
C14 C15 H15B 107.6 . . ?
N9 C15 H15B 107.6 . . ?
H15A C15 H15B 107.1 . . ?
N10 C16 C17 123.1(7) . . ?
N10 C16 H16 118.4 . . ?
C17 C16 H16 118.5 . . ?
C18 C17 C16 118.7(7) . . ?
C18 C17 H17 120.6 . . ?
C16 C17 H17 120.6 . . ?
C17 C18 C19 119.3(7) . . ?
C17 C18 H18 120.4 . . ?
C19 C18 H18 120.3 . . ?
C18 C19 C20 119.2(7) . . ?
C18 C19 H19 120.4 . . ?
C20 C19 H19 120.4 . . ?
N10 C20 C19 120.8(7) . . ?
N10 C20 C21 114.6(6) . . ?
C19 C20 C21 124.6(7) . . ?
N11 C21 C20 117.6(7) . . ?
N11 C21 H21 121.2 . . ?
C20 C21 H21 121.2 . . ?
N11 C22 C23 112.4(6) . . ?
N11 C22 H22A 109.1 . . ?
C23 C22 H22A 109.1 . . ?
N11 C22 H22B 109.1 . . ?
C23 C22 H22B 109.1 . . ?
H22A C22 H22B 107.9 . . ?
C22 C23 C24 112.4(6) . . ?
C22 C23 H23A 109.1 . . ?
C24 C23 H23A 109.1 . . ?
C22 C23 H23B 109.1 . . ?
C24 C23 H23B 109.1 . . ?
H23A C23 H23B 107.8 . . ?
N12 C24 C23 111.6(6) . . ?
N12 C24 H24A 109.3 . . ?
C23 C24 H24A 109.3 . . ?
N12 C24 H24B 109.3 . . ?
C23 C24 H24B 109.3 . . ?
H24A C24 H24B 108.0 . . ?
N12 C25 C26 117.7(7) . . ?
N12 C25 H25 121.1 . . ?
C26 C25 H25 121.2 . . ?
N13 C26 C27 122.6(7) . . ?
N13 C26 C25 117.0(7) . . ?
C27 C26 C25 120.4(7) . . ?
C28 C27 C26 119.6(8) . . ?
C28 C27 H27 120.2 . . ?
C26 C27 H27 120.2 . . ?
C27 C28 C29 117.7(8) . . ?
C27 C28 H28 121.2 . . ?
C29 C28 H28 121.2 . . ?
C30 C29 C28 119.7(8) . . ?
C30 C29 H29 120.1 . . ?
C28 C29 H29 120.1 . . ?
N13 C30 C29 123.2(8) . . ?
N13 C30 H30 118.4 . . ?
C29 C30 H30 118.4 . . ?

loop_
_geom_bond_atom_site_label_1
_geom_bond_atom_site_label_2
_geom_bond_distance
_geom_bond_site_symmetry_2
_geom_bond_publ_flag
Fe1 C1 1.892(8) 2_656 ?
Fe1 C1 1.892(8) . ?
Fe1 C2 1.925(8) . ?
Fe1 C2 1.925(8) 2_656 ?
Fe1 C3 1.925(9) . ?
Fe1 C3 1.925(9) 2_656 ?
Fe2 C5 1.893(7) . ?
Fe2 C5 1.893(7) 2 ?
Fe2 C4 1.904(8) . ?
Fe2 C4 1.904(8) 2 ?
Fe2 C6 1.913(8) 2 ?
Fe2 C6 1.913(8) . ?
Cu1 N4 1.975(7) . ?
Cu1 N9 2.007(7) . ?
Cu1 N7 2.011(7) . ?
Cu1 N8 2.041(6) . ?
Cu1 N1 2.162(6) . ?
Cu2 N12 1.981(6) . ?
Cu2 N11 2.015(6) . ?
Cu2 N10 2.021(6) . ?
Cu2 N13 2.110(6) . ?
Cu2 N5 2.127(6) . ?
O5A O5B 1.25(3) . ?
O6A O6B 0.81(3) . ?
O7A O7A 1.43(4) 2_665 ?
N1 C1 1.165(9) . ?
N2 C2 1.158(9) . ?
N3 C3 1.167(9) . ?
N4 C4 1.167(9) . ?
N5 C5 1.153(9) . ?
N6 C6 1.145(9) . ?
N7 C7 1.318(10) . ?
N7 C11 1.362(10) . ?
N8 C12 1.264(10) . ?
N8 C13 1.465(12) . ?
N9 C15 1.461(12) . ?
N9 H9A 0.8999 . ?
N9 H9B 0.9000 . ?
N10 C16 1.305(9) . ?
N10 C20 1.368(9) . ?
N11 C21 1.273(9) . ?
N11 C22 1.458(9) . ?
N12 C25 1.280(9) . ?
N12 C24 1.443(9) . ?
N13 C30 1.328(9) . ?
N13 C26 1.340(9) . ?
C7 C8 1.381(12) . ?
C7 H7 0.9300 . ?
C8 C9 1.413(13) . ?
C8 H8 0.9301 . ?
C9 C10 1.408(14) . ?
C9 H9 0.9300 . ?
C10 C11 1.365(12) . ?
C10 H10 0.9300 . ?
C11 C12 1.440(12) . ?
C12 H12 0.9300 . ?
C13 C14 1.423(14) . ?
C13 H13A 0.9700 . ?
C13 H13B 0.9700 . ?
C14 C15 1.443(14) . ?
C14 H14A 0.9700 . ?
C14 H14B 0.9700 . ?
C15 H15A 0.9700 . ?
C15 H15B 0.9699 . ?
C16 C17 1.383(10) . ?
C16 H16 0.9300 . ?
C17 C18 1.364(11) . ?
C17 H17 0.9300 . ?
C18 C19 1.376(11) . ?
C18 H18 0.9300 . ?
C19 C20 1.382(10) . ?
C19 H19 0.9301 . ?
C20 C21 1.455(10) . ?
C21 H21 0.9299 . ?
C22 C23 1.521(10) . ?
C22 H22A 0.9701 . ?
C22 H22B 0.9700 . ?
C23 C24 1.524(10) . ?
C23 H23A 0.9700 . ?
C23 H23B 0.9701 . ?
C24 H24A 0.9700 . ?
C24 H24B 0.9699 . ?
C25 C26 1.456(10) . ?
C25 H25 0.9300 . ?
C26 C27 1.381(11) . ?
C27 C28 1.371(12) . ?
C27 H27 0.9300 . ?
C28 C29 1.373(12) . ?
C28 H28 0.9300 . ?
C29 C30 1.372(11) . ?
C29 H29 0.9299 . ?
C30 H30 0.9300 . ?
